data_7126249
loop_
_publ_author_name
'Aizawa, Takumi'
'Aratsu, Keisuke'
'Datta, Sougata'
'Mashimo, Takaki'
'Seki, Tomohiro'
'Kajitani, Takashi'
'Silly, Fabien'
'Yagai, Shiki'

_publ_section_title
;
 Hydrogen bond-directed supramolecular polymorphism leading to soft and
 hard molecular ordering.
;
_journal_issue 31
_journal_name_full 'Chemical communications (Cambridge, England)'
_journal_page_first 4280
_journal_page_last 4283
_journal_paper_doi 10.1039/d0cc01636e
_journal_volume 56
_journal_year 2020
_chemical_formula_moiety 'C22 H14 N2 O5'
_chemical_formula_sum 'C22 H14 N2 O5'
_chemical_formula_weight 386.35
_space_group_crystal_system monoclinic
_space_group_IT_number 14
_space_group_name_Hall '-P 2yn'
_space_group_name_H-M_alt 'P 1 21/n 1'
_atom_sites_solution_hydrogens geom
_atom_sites_solution_primary dual
_audit_creation_date 2019-11-22
_audit_creation_method
;
Olex2 1.2
(compiled 2018.05.29 svn.r3508 for OlexSys, GUI svn.r5506)
;
_audit_update_record
;
2020-01-30 deposited with the CCDC.	2020-03-23 downloaded from the CCDC.
;
_cell_angle_alpha 90
_cell_angle_beta 92.3207(7)
_cell_angle_gamma 90
_cell_formula_units_Z 4
_cell_length_a 12.79790(10)
_cell_length_b 5.74316(5)
_cell_length_c 22.89076(19)
_cell_measurement_reflns_used 13951
_cell_measurement_temperature 123
_cell_measurement_theta_max 76.3310
_cell_measurement_theta_min 3.8510
_cell_volume 1681.10(2)
_computing_cell_refinement 'CrysAlisPro 1.171.40.45a (Rigaku OD, 2019)'
_computing_data_collection 'CrysAlisPro 1.171.40.45a (Rigaku OD, 2019)'
_computing_data_reduction 'CrysAlisPro 1.171.40.45a (Rigaku OD, 2019)'
_computing_molecular_graphics 'Olex2 (Dolomanov et al., 2009)'
_computing_publication_material 'Olex2 (Dolomanov et al., 2009)'
_computing_structure_refinement 'ShelXL (Sheldrick, 2015)'
_computing_structure_solution 'ShelXT (Sheldrick, 2015)'
_diffrn_ambient_temperature 123
_diffrn_detector 'CCD plate'
_diffrn_detector_area_resol_mean 10.0000
_diffrn_detector_type HyPix
_diffrn_measured_fraction_theta_full 1.000
_diffrn_measured_fraction_theta_max 0.960
_diffrn_measurement_details
;
List of Runs (angles in degrees, time in seconds):

  # Type    Start    End  Width  t~exp~   \w     \q     \k     \f   Frames
#--------------------------------------------------------------------------
  1  \w    -26.00  67.00   0.50    1.66    --   46.12 -70.00  82.00  186
  2  \w     33.00  96.00   0.50    6.63    --  106.06 -70.00  82.00  126
  3  \w     89.00 178.00   0.50    6.63    --  106.06  15.00 -30.00  178
  4  \w     85.00 178.00   0.50    6.63    --  106.06  70.00-146.00  186
  5  \w     91.00 178.00   0.50    6.63    --  106.06  30.00 -90.00  174
  6  \w     91.00 178.00   0.50    6.63    --  106.06  30.00 120.00  174
  7  \w     91.00 178.00   0.50    6.63    --  106.06  30.00 150.00  174
  8  \w     79.00 178.00   0.50    6.63    --  106.06 125.00 150.00  198
  9  \w     33.00 106.00   0.50    6.63    --  106.06 -94.00 -60.00  146
 10  \w     33.00  76.00   0.50    6.63    --  106.06 -61.00-150.00   86
 11  \w     31.00 120.00   0.50    1.66    --   46.12  37.00-180.00  178
 12  \w     25.00 118.00   0.50    1.66    --   46.12  70.00-146.00  186
 13  \w     30.00 118.00   0.50    1.66    --   46.12  57.00 -30.00  176
 14  \w     23.00 118.00   0.50    1.66    --   46.12  77.00  30.00  190
 15  \w     23.00 118.00   0.50    1.66    --   46.12  77.00 150.00  190
 16  \w     23.00 118.00   0.50    1.66    --   46.12  77.00 -30.00  190
 17  \w     23.00 118.00   0.50    1.66    --   46.12  77.00 -90.00  190
 18  \w    -14.00  29.00   0.50    1.66    --  -46.12  19.00-150.00   86
 19  \w    -29.00  18.00   0.50    1.66    --   46.12 -19.00 -90.00   94
 20  \w    -67.00  27.00   0.50    1.66    --  -46.12  70.00-146.00  188
 21  \w    -92.00 -29.00   0.50    6.63    -- -102.00  70.00-146.00  126
 22  \w   -112.00 -29.00   0.50    6.63    -- -102.00 125.00-150.00  166
 23  \w    -72.00 -29.00   0.50    6.63    -- -102.00  61.00  60.00   86
 24  \w   -118.00 -25.00   0.50    1.66    --  -46.12 -70.00  82.00  186
 25  \w   -175.00 -81.00   0.50    6.63    -- -102.00 -70.00  82.00  188
 26  \w   -175.00 -84.00   0.50    6.63    -- -102.00 -61.00  60.00  182
 27  \w   -175.00 -86.00   0.50    6.63    -- -102.00 -30.00   0.00  178
 28  \w   -175.00 -78.00   0.50    6.63    -- -102.00 -77.00-150.00  194
 29  \w   -175.00-120.00   0.50    6.63    -- -102.00 -77.00-180.00  110
 30  \w   -175.00 -78.00   0.50    6.63    -- -102.00 -77.00   0.00  194
;
_diffrn_measurement_device 'four-circle diffractometer'
_diffrn_measurement_device_type 'XtaLAB Synergy R, DW system, HyPix'
_diffrn_measurement_method '\w scans'
_diffrn_orient_matrix_type 'CrysAlisPro convention (1999,Acta A55,543-557)'
_diffrn_orient_matrix_UB_11 -0.0721868000
_diffrn_orient_matrix_UB_12 0.1809319000
_diffrn_orient_matrix_UB_13 -0.0306576000
_diffrn_orient_matrix_UB_21 -0.0952806000
_diffrn_orient_matrix_UB_22 -0.1111919000
_diffrn_orient_matrix_UB_23 0.0281149000
_diffrn_orient_matrix_UB_31 0.0151029000
_diffrn_orient_matrix_UB_32 0.1638563000
_diffrn_orient_matrix_UB_33 0.0529723000
_diffrn_radiation_monochromator mirror
_diffrn_radiation_probe x-ray
_diffrn_radiation_type CuK\a
_diffrn_radiation_wavelength 1.54184
_diffrn_reflns_av_R_equivalents 0.0332
_diffrn_reflns_av_unetI/netI 0.0192
_diffrn_reflns_Laue_measured_fraction_full 1.000
_diffrn_reflns_Laue_measured_fraction_max 0.960
_diffrn_reflns_limit_h_max 15
_diffrn_reflns_limit_h_min -16
_diffrn_reflns_limit_k_max 7
_diffrn_reflns_limit_k_min -6
_diffrn_reflns_limit_l_max 28
_diffrn_reflns_limit_l_min -26
_diffrn_reflns_number 27058
_diffrn_reflns_point_group_measured_fraction_full 1.000
_diffrn_reflns_point_group_measured_fraction_max 0.960
_diffrn_reflns_theta_full 67.684
_diffrn_reflns_theta_max 76.724
_diffrn_reflns_theta_min 3.865
_diffrn_source 'Rotating-anode X-ray tube'
_diffrn_source_type 'Rigaku (Cu) X-ray Source'
_exptl_absorpt_coefficient_mu 0.917
_exptl_absorpt_correction_T_max 1.00000
_exptl_absorpt_correction_T_min 0.69050
_exptl_absorpt_correction_type multi-scan
_exptl_absorpt_process_details
;
CrysAlisPro 1.171.40.45a (Rigaku Oxford Diffraction, 2019)
Empirical absorption correction using spherical harmonics,
 implemented in SCALE3 ABSPACK scaling algorithm.
;
_exptl_crystal_colour yellow
_exptl_crystal_colour_primary yellow
_exptl_crystal_density_diffrn 1.527
_exptl_crystal_description needle
_exptl_crystal_F_000 800
_exptl_crystal_size_max 0.2
_exptl_crystal_size_mid 0.03
_exptl_crystal_size_min 0.02
_refine_diff_density_max 0.330
_refine_diff_density_min -0.255
_refine_diff_density_rms 0.048
_refine_ls_extinction_method none
_refine_ls_goodness_of_fit_ref 1.065
_refine_ls_hydrogen_treatment constr
_refine_ls_matrix_type full
_refine_ls_number_parameters 262
_refine_ls_number_reflns 3405
_refine_ls_number_restraints 0
_refine_ls_restrained_S_all 1.065
_refine_ls_R_factor_all 0.0461
_refine_ls_R_factor_gt 0.0419
_refine_ls_shift/su_max 0.000
_refine_ls_shift/su_mean 0.000
_refine_ls_structure_factor_coef Fsqd
_refine_ls_weighting_details 'w=1/[\s^2^(Fo^2^)+(0.0589P)^2^+0.9805P] where P=(Fo^2^+2Fc^2^)/3'
_refine_ls_weighting_scheme calc
_refine_ls_wR_factor_gt 0.1140
_refine_ls_wR_factor_ref 0.1169
_reflns_Friedel_coverage 0.000
_reflns_number_gt 3102
_reflns_number_total 3405
_reflns_threshold_expression 'I > 2\s(I)'
_cod_data_source_file d0cc01636e2.cif
_cod_data_source_block es_dry_1
_cod_depositor_comments 'Adding full bibliography for 7126249.cif.'
_cod_database_code 7126249
_shelx_shelxl_version_number 2018/1
_shelx_space_group_comment
;
The symmetry employed for this shelxl refinement is uniquely defined
by the following loop, which should always be used as a source of
symmetry information in preference to the above space-group names.
They are only intended as comments.
;
_shelx_estimated_absorpt_t_max 0.982
_shelx_estimated_absorpt_t_min 0.838
_diffrn_oxdiff_digest_frames
;
01d82402a9bdb3052c5197dab18af7eabc04906bbc2
;
_reflns_odcompleteness_completeness 99.94
_reflns_odcompleteness_iscentric 1
_reflns_odcompleteness_theta 66.97
_olex2_refinement_description
;
1. Fixed Uiso
 At 1.2 times of:
  All C(H) groups, All N(H) groups
2.a Aromatic/amide H refined with riding coordinates:
 N006(H006), N007(H007), C00F(H00F), C00H(H00H), C00J(H00J), C00K(H00K),
 C00M(H00M), C00N(H00N), C00O(H00O), C00P(H00P), C00Q(H00Q), C00R(H00R),
 C00S(H00S), C00T(H00T)
;
_olex2_submission_special_instructions 'No special instructions were received'
_oxdiff_exptl_absorpt_empirical_details
;
Empirical correction (ABSPACK) includes:
- Absorption correction using spherical harmonics
- Frame scaling
;
_oxdiff_exptl_absorpt_empirical_full_max 1.729
_oxdiff_exptl_absorpt_empirical_full_min 0.550

loop_
_space_group_symop_operation_xyz
'x, y, z'
'-x+1/2, y+1/2, -z+1/2'
'-x, -y, -z'
'x-1/2, -y-1/2, z-1/2'

loop_
_atom_site_label
_atom_site_type_symbol
_atom_site_fract_x
_atom_site_fract_y
_atom_site_fract_z
_atom_site_U_iso_or_equiv
_atom_site_adp_type
_atom_site_occupancy
_atom_site_site_symmetry_order
_atom_site_calc_flag
_atom_site_refinement_flags_posn
_atom_site_refinement_flags_adp
_atom_site_refinement_flags_occupancy
_atom_site_disorder_assembly
_atom_site_disorder_group
O001 O 0.99140(8) -0.2408(2) 0.53850(5) 0.0283(3) Uani 1 1 d . . . . .
O002 O 0.07408(9) 0.6808(2) 0.39789(5) 0.0305(3) Uani 1 1 d . . . . .
O003 O 0.69747(9) 0.1792(2) 0.51497(5) 0.0330(3) Uani 1 1 d . . . . .
O004 O 0.75565(9) -0.5035(2) 0.40186(5) 0.0342(3) Uani 1 1 d . . . . .
O005 O 0.09819(9) 0.4804(2) 0.31444(5) 0.0311(3) Uani 1 1 d . . . . .
N006 N 0.84166(10) -0.0373(2) 0.52419(6) 0.0247(3) Uani 1 1 d . . . . .
H006 H 0.864282 0.061088 0.551332 0.030 Uiso 1 1 calc R . . . .
N007 N 0.86927(10) -0.3762(2) 0.47216(6) 0.0251(3) Uani 1 1 d . . . . .
H007 H 0.907713 -0.500648 0.466540 0.030 Uiso 1 1 calc R . . . .
C008 C 0.90617(11) -0.2206(3) 0.51300(7) 0.0234(3) Uani 1 1 d . . . . .
C009 C 0.74512(12) 0.0112(3) 0.49779(7) 0.0237(3) Uani 1 1 d . . . . .
C00A C 0.34866(12) 0.2898(3) 0.38703(7) 0.0257(3) Uani 1 1 d . . . . .
C00B C 0.70965(11) -0.1512(3) 0.45098(7) 0.0237(3) Uani 1 1 d . . . . .
C00C C 0.35940(12) 0.0711(3) 0.35894(7) 0.0261(3) Uani 1 1 d . . . . .
C00D C 0.77731(12) -0.3572(3) 0.43877(7) 0.0251(3) Uani 1 1 d . . . . .
C00E C -0.02456(12) 0.7851(3) 0.31099(7) 0.0265(3) Uani 1 1 d . . . . .
C00F C -0.04392(12) 0.7391(3) 0.25179(7) 0.0287(4) Uani 1 1 d . . . . .
H00F H -0.012295 0.608343 0.234230 0.034 Uiso 1 1 calc R . . . .
C00G C 0.05228(12) 0.6478(3) 0.34685(7) 0.0265(3) Uani 1 1 d . . . . .
C00H C 0.27878(13) -0.0025(3) 0.31892(7) 0.0285(4) Uani 1 1 d . . . . .
H00H H 0.284314 -0.148907 0.299963 0.034 Uiso 1 1 calc R . . . .
C00I C 0.18447(12) 0.3500(3) 0.33531(7) 0.0271(3) Uani 1 1 d . . . . .
C00J C 0.25937(12) 0.4289(3) 0.37491(7) 0.0279(3) Uani 1 1 d . . . . .
H00J H 0.251402 0.574509 0.393900 0.033 Uiso 1 1 calc R . . . .
C00K C 0.45070(12) -0.0605(3) 0.37119(7) 0.0269(3) Uani 1 1 d . . . . .
H00K H 0.458095 -0.206603 0.352331 0.032 Uiso 1 1 calc R . . . .
C00L C 0.53012(12) 0.0148(3) 0.40968(7) 0.0267(3) Uani 1 1 d . . . . .
C00M C 0.19359(13) 0.1336(3) 0.30730(7) 0.0286(4) Uani 1 1 d . . . . .
H00M H 0.140199 0.082481 0.280241 0.034 Uiso 1 1 calc R . . . .
C00N C -0.15649(13) 1.0729(3) 0.24429(8) 0.0330(4) Uani 1 1 d . . . . .
H00N H -0.200955 1.172871 0.221459 0.040 Uiso 1 1 calc R . . . .
C00O C -0.07280(13) 0.9743(3) 0.33678(7) 0.0301(4) Uani 1 1 d . . . . .
H00O H -0.060272 1.005684 0.377206 0.036 Uiso 1 1 calc R . . . .
C00P C 0.43015(13) 0.3656(3) 0.42649(7) 0.0293(4) Uani 1 1 d . . . . .
H00P H 0.423517 0.510930 0.445814 0.035 Uiso 1 1 calc R . . . .
C00Q C 0.61973(12) -0.1411(3) 0.41723(7) 0.0278(4) Uani 1 1 d . . . . .
H00Q H 0.613626 -0.270874 0.391588 0.033 Uiso 1 1 calc R . . . .
C00R C 0.51753(13) 0.2349(3) 0.43729(7) 0.0293(4) Uani 1 1 d . . . . .
H00R H 0.570962 0.291314 0.463627 0.035 Uiso 1 1 calc R . . . .
C00S C -0.10911(13) 0.8835(3) 0.21854(7) 0.0327(4) Uani 1 1 d . . . . .
H00S H -0.121485 0.853156 0.178059 0.039 Uiso 1 1 calc R . . . .
C00T C -0.13858(13) 1.1156(3) 0.30366(8) 0.0339(4) Uani 1 1 d . . . . .
H00T H -0.172047 1.243445 0.321461 0.041 Uiso 1 1 calc R . . . .

loop_
_atom_site_aniso_label
_atom_site_aniso_U_11
_atom_site_aniso_U_22
_atom_site_aniso_U_33
_atom_site_aniso_U_23
_atom_site_aniso_U_13
_atom_site_aniso_U_12
O001 0.0223(5) 0.0287(6) 0.0333(6) -0.0022(5) -0.0063(4) 0.0054(5)
O002 0.0294(6) 0.0347(7) 0.0271(6) -0.0011(5) -0.0026(5) 0.0043(5)
O003 0.0308(6) 0.0346(7) 0.0331(6) -0.0090(5) -0.0061(5) 0.0134(5)
O004 0.0293(6) 0.0366(7) 0.0357(7) -0.0133(5) -0.0089(5) 0.0103(5)
O005 0.0280(6) 0.0330(6) 0.0315(6) -0.0045(5) -0.0066(5) 0.0088(5)
N006 0.0223(6) 0.0238(7) 0.0276(7) -0.0050(5) -0.0031(5) 0.0039(5)
N007 0.0214(6) 0.0254(7) 0.0283(7) -0.0046(5) -0.0029(5) 0.0077(5)
C008 0.0214(7) 0.0237(8) 0.0250(7) 0.0010(6) 0.0002(6) 0.0024(6)
C009 0.0225(7) 0.0251(8) 0.0234(7) 0.0011(6) 0.0007(6) 0.0038(6)
C00A 0.0269(8) 0.0266(8) 0.0235(7) 0.0023(6) 0.0008(6) -0.0020(6)
C00B 0.0218(7) 0.0260(8) 0.0234(7) 0.0001(6) 0.0011(6) 0.0043(6)
C00C 0.0262(8) 0.0264(8) 0.0260(8) 0.0034(6) 0.0027(6) 0.0005(6)
C00D 0.0223(7) 0.0273(8) 0.0257(8) -0.0008(6) -0.0003(6) 0.0035(6)
C00E 0.0230(7) 0.0275(8) 0.0289(8) 0.0019(7) -0.0013(6) 0.0010(6)
C00F 0.0265(8) 0.0316(9) 0.0278(8) -0.0039(7) -0.0017(6) 0.0043(7)
C00G 0.0239(7) 0.0278(8) 0.0276(8) -0.0017(6) -0.0013(6) 0.0001(6)
C00H 0.0323(8) 0.0242(8) 0.0289(8) -0.0016(7) -0.0001(6) -0.0003(7)
C00I 0.0238(7) 0.0288(9) 0.0286(8) 0.0041(7) -0.0010(6) 0.0048(6)
C00J 0.0295(8) 0.0263(8) 0.0277(8) -0.0010(6) 0.0004(6) 0.0017(7)
C00K 0.0284(8) 0.0252(8) 0.0271(8) 0.0009(6) 0.0010(6) 0.0017(6)
C00L 0.0248(7) 0.0287(8) 0.0268(8) 0.0016(6) 0.0013(6) 0.0026(6)
C00M 0.0280(8) 0.0294(9) 0.0280(8) 0.0005(7) -0.0036(6) -0.0022(7)
C00N 0.0306(8) 0.0336(9) 0.0342(9) 0.0038(7) -0.0044(7) 0.0082(7)
C00O 0.0281(8) 0.0341(9) 0.0279(8) -0.0032(7) -0.0015(6) 0.0013(7)
C00P 0.0311(8) 0.0259(8) 0.0308(8) -0.0029(7) -0.0014(7) 0.0026(7)
C00Q 0.0277(8) 0.0271(8) 0.0285(8) 0.0001(6) 0.0011(6) 0.0021(7)
C00R 0.0273(8) 0.0298(9) 0.0306(8) -0.0009(7) -0.0028(6) 0.0015(7)
C00S 0.0320(8) 0.0398(10) 0.0259(8) 0.0003(7) -0.0031(7) 0.0057(7)
C00T 0.0306(8) 0.0336(9) 0.0371(9) -0.0069(7) -0.0022(7) 0.0069(7)

loop_
_atom_type_symbol
_atom_type_description
_atom_type_scat_dispersion_real
_atom_type_scat_dispersion_imag
_atom_type_scat_source
C C 0.0181 0.0091 'International Tables Vol C Tables 4.2.6.8 and 6.1.1.4'
H H 0.0000 0.0000 'International Tables Vol C Tables 4.2.6.8 and 6.1.1.4'
N N 0.0311 0.0180 'International Tables Vol C Tables 4.2.6.8 and 6.1.1.4'
O O 0.0492 0.0322 'International Tables Vol C Tables 4.2.6.8 and 6.1.1.4'

loop_
_geom_angle_atom_site_label_1
_geom_angle_atom_site_label_2
_geom_angle_atom_site_label_3
_geom_angle
_geom_angle_site_symmetry_1
_geom_angle_site_symmetry_3
_geom_angle_publ_flag
C00G O005 C00I 122.87(13) . . ?
C008 N006 H006 116.2 . . ?
C008 N006 C009 127.51(14) . . ?
C009 N006 H006 116.2 . . ?
C008 N007 H007 116.9 . . ?
C008 N007 C00D 126.23(13) . . ?
C00D N007 H007 116.9 . . ?
O001 C008 N006 121.18(15) . . ?
O001 C008 N007 122.87(14) . . ?
N007 C008 N006 115.95(13) . . ?
O003 C009 N006 118.04(14) . . ?
O003 C009 C00B 126.31(14) . . ?
N006 C009 C00B 115.64(13) . . ?
C00J C00A C00C 120.23(15) . . ?
C00J C00A C00P 121.27(15) . . ?
C00P C00A C00C 118.49(15) . . ?
C009 C00B C00D 118.07(13) . . ?
C00Q C00B C009 127.76(14) . . ?
C00Q C00B C00D 114.16(14) . . ?
C00H C00C C00A 118.40(15) . . ?
C00K C00C C00A 118.60(15) . . ?
C00K C00C C00H 122.99(16) . . ?
O004 C00D N007 119.68(14) . . ?
O004 C00D C00B 123.91(14) . . ?
N007 C00D C00B 116.41(14) . . ?
C00F C00E C00G 121.71(15) . . ?
C00O C00E C00F 119.72(15) . . ?
C00O C00E C00G 118.42(15) . . ?
C00E C00F H00F 120.0 . . ?
C00S C00F C00E 120.08(16) . . ?
C00S C00F H00F 120.0 . . ?
O002 C00G O005 123.44(15) . . ?
O002 C00G C00E 125.13(15) . . ?
O005 C00G C00E 111.42(13) . . ?
C00C C00H H00H 119.6 . . ?
C00M C00H C00C 120.82(16) . . ?
C00M C00H H00H 119.6 . . ?
O005 C00I C00M 113.32(14) . . ?
C00J C00I O005 124.70(15) . . ?
C00J C00I C00M 121.71(15) . . ?
C00A C00J H00J 120.6 . . ?
C00I C00J C00A 118.81(15) . . ?
C00I C00J H00J 120.6 . . ?
C00C C00K H00K 118.7 . . ?
C00L C00K C00C 122.62(16) . . ?
C00L C00K H00K 118.7 . . ?
C00K C00L C00Q 115.85(15) . . ?
C00K C00L C00R 117.72(15) . . ?
C00R C00L C00Q 126.43(15) . . ?
C00H C00M C00I 120.02(15) . . ?
C00H C00M H00M 120.0 . . ?
C00I C00M H00M 120.0 . . ?
C00S C00N H00N 120.1 . . ?
C00S C00N C00T 119.71(16) . . ?
C00T C00N H00N 120.1 . . ?
C00E C00O H00O 120.0 . . ?
C00T C00O C00E 119.92(16) . . ?
C00T C00O H00O 120.0 . . ?
C00A C00P H00P 119.2 . . ?
C00R C00P C00A 121.56(16) . . ?
C00R C00P H00P 119.2 . . ?
C00B C00Q C00L 137.35(16) . . ?
C00B C00Q H00Q 111.3 . . ?
C00L C00Q H00Q 111.3 . . ?
C00L C00R H00R 119.5 . . ?
C00P C00R C00L 121.02(15) . . ?
C00P C00R H00R 119.5 . . ?
C00F C00S C00N 120.04(16) . . ?
C00F C00S H00S 120.0 . . ?
C00N C00S H00S 120.0 . . ?
C00N C00T H00T 119.7 . . ?
C00O C00T C00N 120.51(16) . . ?
C00O C00T H00T 119.7 . . ?

loop_
_geom_bond_atom_site_label_1
_geom_bond_atom_site_label_2
_geom_bond_distance
_geom_bond_site_symmetry_2
_geom_bond_publ_flag
O001 C008 1.2216(18) . ?
O002 C00G 1.205(2) . ?
O003 C009 1.2152(19) . ?
O004 C00D 1.215(2) . ?
O005 C00G 1.362(2) . ?
O005 C00I 1.4020(19) . ?
N006 H006 0.8800 . ?
N006 C008 1.368(2) . ?
N006 C009 1.3816(19) . ?
N007 H007 0.8800 . ?
N007 C008 1.364(2) . ?
N007 C00D 1.3814(19) . ?
C009 C00B 1.478(2) . ?
C00A C00C 1.420(2) . ?
C00A C00J 1.412(2) . ?
C00A C00P 1.420(2) . ?
C00B C00D 1.499(2) . ?
C00B C00Q 1.361(2) . ?
C00C C00H 1.416(2) . ?
C00C C00K 1.410(2) . ?
C00E C00F 1.393(2) . ?
C00E C00G 1.482(2) . ?
C00E C00O 1.393(2) . ?
C00F H00F 0.9500 . ?
C00F C00S 1.383(2) . ?
C00H H00H 0.9500 . ?
C00H C00M 1.359(2) . ?
C00I C00J 1.369(2) . ?
C00I C00M 1.405(2) . ?
C00J H00J 0.9500 . ?
C00K H00K 0.9500 . ?
C00K C00L 1.387(2) . ?
C00L C00Q 1.460(2) . ?
C00L C00R 1.426(2) . ?
C00M H00M 0.9500 . ?
C00N H00N 0.9500 . ?
C00N C00S 1.388(3) . ?
C00N C00T 1.391(2) . ?
C00O H00O 0.9500 . ?
C00O C00T 1.375(2) . ?
C00P H00P 0.9500 . ?
C00P C00R 1.361(2) . ?
C00Q H00Q 0.9500 . ?
C00R H00R 0.9500 . ?
C00S H00S 0.9500 . ?
C00T H00T 0.9500 . ?
